data_7243621
loop_
_publ_author_name
'Xiang, Shiqun'
'Fan, Weibin'
'Zhang, Wei'
'Li, Yinghua'
'Guo, Shiwei'
'Huang, Deguang'

_publ_section_title
;
 Aqueous CO2 fixation: construction of pyridine skeletons in cooperation
 with ammonium cations
;
_journal_issue 20
_journal_name_full 'Green Chemistry'
_journal_page_first 7950
_journal_page_last 7955
_journal_paper_doi 10.1039/D1GC02303A
_journal_volume 23
_journal_year 2021
_chemical_formula_moiety 'C21 H17 N O2'
_chemical_formula_sum 'C21 H17 N O2'
_chemical_formula_weight 315.36
_space_group_crystal_system monoclinic
_space_group_IT_number 14
_space_group_name_Hall '-P 2ybc'
_space_group_name_H-M_alt 'P 1 21/c 1'
_atom_sites_solution_hydrogens geom
_audit_creation_method SHELXL-2018/3
_audit_update_record
;
2021-09-10 deposited with the CCDC.	2021-09-13 downloaded from the CCDC.
;
_cell_angle_alpha 90
_cell_angle_beta 114.037(2)
_cell_angle_gamma 90
_cell_formula_units_Z 8
_cell_length_a 12.6441(2)
_cell_length_b 17.5664(3)
_cell_length_c 15.4560(3)
_cell_measurement_reflns_used 9366
_cell_measurement_temperature 150(2)
_cell_measurement_theta_max 76.2100
_cell_measurement_theta_min 3.7420
_cell_volume 3135.26(11)
_computing_cell_refinement 'CrysAlisPro 1.171.40.68a (Rigaku OD, 2019)'
_computing_data_collection 'CrysAlisPro 1.171.40.68a (Rigaku OD, 2019)'
_computing_data_reduction 'CrysAlisPro 1.171.40.68a (Rigaku OD, 2019)'
_computing_molecular_graphics 'Bruker SHELXTL'
_computing_publication_material 'Bruker SHELXTL'
_computing_structure_refinement 'SHELXL-2018/3 (Sheldrick, 2018)'
_computing_structure_solution 'SHELXT 2018/2 (Sheldrick, 2018)'
_diffrn_ambient_temperature 150(2)
_diffrn_detector_area_resol_mean 10.5594
_diffrn_measured_fraction_theta_full 0.991
_diffrn_measured_fraction_theta_max 0.990
_diffrn_measurement_device_type 'SuperNova, Dual, Cu at home/near, Atlas'
_diffrn_measurement_method '\w scans'
_diffrn_radiation_type CuK\a
_diffrn_radiation_wavelength 1.54184
_diffrn_reflns_av_R_equivalents 0.0224
_diffrn_reflns_av_unetI/netI 0.0211
_diffrn_reflns_Laue_measured_fraction_full 0.991
_diffrn_reflns_Laue_measured_fraction_max 0.990
_diffrn_reflns_limit_h_max 14
_diffrn_reflns_limit_h_min -15
_diffrn_reflns_limit_k_max 21
_diffrn_reflns_limit_k_min -20
_diffrn_reflns_limit_l_max 18
_diffrn_reflns_limit_l_min -18
_diffrn_reflns_number 16507
_diffrn_reflns_point_group_measured_fraction_full 0.991
_diffrn_reflns_point_group_measured_fraction_max 0.990
_diffrn_reflns_theta_full 67.684
_diffrn_reflns_theta_max 69.993
_diffrn_reflns_theta_min 3.828
_diffrn_source 'micro-focus sealed X-ray tube'
_exptl_absorpt_coefficient_mu 0.684
_exptl_absorpt_correction_T_max 1.00000
_exptl_absorpt_correction_T_min 0.76014
_exptl_absorpt_correction_type multi-scan
_exptl_absorpt_process_details
; 
CrysAlisPro 1.171.40.68a (Rigaku Oxford Diffraction, 2019) 
Empirical absorption correction using spherical harmonics, 
 implemented in SCALE3 ABSPACK scaling algorithm. 
;
_exptl_crystal_colour colorless
_exptl_crystal_density_diffrn 1.336
_exptl_crystal_density_method 'Not Measured'
_exptl_crystal_description plate
_exptl_crystal_F_000 1328
_exptl_crystal_size_max 0.440
_exptl_crystal_size_mid 0.240
_exptl_crystal_size_min 0.180
_refine_diff_density_max 0.236
_refine_diff_density_min -0.185
_refine_diff_density_rms 0.037
_refine_ls_extinction_method none
_refine_ls_goodness_of_fit_ref 1.050
_refine_ls_hydrogen_treatment constr
_refine_ls_matrix_type full
_refine_ls_number_parameters 437
_refine_ls_number_reflns 5897
_refine_ls_number_restraints 0
_refine_ls_restrained_S_all 1.050
_refine_ls_R_factor_all 0.0466
_refine_ls_R_factor_gt 0.0402
_refine_ls_shift/su_max 0.001
_refine_ls_shift/su_mean 0.000
_refine_ls_structure_factor_coef Fsqd
_refine_ls_weighting_details 'w=1/[\s^2^(Fo^2^)+(0.0579P)^2^+0.6889P] where P=(Fo^2^+2Fc^2^)/3'
_refine_ls_weighting_scheme calc
_refine_ls_wR_factor_gt 0.1030
_refine_ls_wR_factor_ref 0.1074
_reflns_Friedel_coverage 0.000
_reflns_number_gt 5102
_reflns_number_total 5897
_reflns_threshold_expression 'I > 2\s(I)'
_cod_data_source_file d1gc02303a2.cif
_cod_data_source_block Compound2m
_cod_depositor_comments 'Adding full bibliography for 7243618--7243621.cif.'
_cod_original_cell_volume 3135.25(10)
_cod_original_sg_symbol_H-M 'P 21/c'
_cod_database_code 7243621
_shelx_shelxl_version_number 2018/3
_shelx_space_group_comment
; 
The symmetry employed for this shelxl refinement is uniquely defined 
by the following loop, which should always be used as a source of 
symmetry information in preference to the above space-group names. 
They are only intended as comments. 
;
_shelx_estimated_absorpt_t_min 0.753
_shelx_estimated_absorpt_t_max 0.887

loop_
_space_group_symop_operation_xyz
'x, y, z'
'-x, y+1/2, -z+1/2'
'-x, -y, -z'
'x, -y-1/2, z-1/2'

loop_
_atom_site_label
_atom_site_type_symbol
_atom_site_fract_x
_atom_site_fract_y
_atom_site_fract_z
_atom_site_U_iso_or_equiv
_atom_site_adp_type
_atom_site_occupancy
_atom_site_site_symmetry_order
_atom_site_calc_flag
_atom_site_refinement_flags_posn
_atom_site_refinement_flags_adp
_atom_site_refinement_flags_occupancy
_atom_site_disorder_assembly
_atom_site_disorder_group
N1 N 0.03509(9) 0.39234(6) 0.58788(7) 0.0287(2) Uani 1 1 d . . . . .
N2 N 0.59036(9) 0.43343(6) 0.09015(7) 0.0287(2) Uani 1 1 d . . . . .
O1 O -0.26928(8) 0.34546(6) 0.79285(7) 0.0365(2) Uani 1 1 d . . . . .
O2 O 0.36297(8) 0.63277(6) 0.58236(7) 0.0369(2) Uani 1 1 d . . . . .
O3 O 0.25089(9) 0.35907(7) 0.25264(7) 0.0433(3) Uani 1 1 d . . . . .
O4 O 0.89346(8) 0.69504(6) 0.10267(7) 0.0372(2) Uani 1 1 d . . . . .
C1 C 0.10131(10) 0.45425(7) 0.59686(8) 0.0272(3) Uani 1 1 d . . . . .
C2 C 0.17965(10) 0.46687(8) 0.54951(8) 0.0283(3) Uani 1 1 d . . . . .
C3 C 0.20329(11) 0.42272(8) 0.48485(9) 0.0325(3) Uani 1 1 d . . . . .
H3 H 0.165786 0.375202 0.463620 0.039 Uiso 1 1 calc R U . . .
C4 C 0.28324(11) 0.45015(9) 0.45228(9) 0.0352(3) Uani 1 1 d . . . . .
H4 H 0.300530 0.420680 0.408151 0.042 Uiso 1 1 calc R U . . .
C5 C 0.33893(11) 0.51977(9) 0.48253(10) 0.0352(3) Uani 1 1 d . . . . .
H5 H 0.393648 0.537072 0.459292 0.042 Uiso 1 1 calc R U . . .
C6 C 0.31438(11) 0.56392(8) 0.54677(9) 0.0310(3) Uani 1 1 d . . . . .
C7 C 0.23393(10) 0.53703(8) 0.57981(9) 0.0291(3) Uani 1 1 d . . . . .
C8 C 0.19233(11) 0.57493(8) 0.64728(9) 0.0304(3) Uani 1 1 d . . . . .
H8A H 0.153043 0.623731 0.621369 0.036 Uiso 1 1 calc R U . . .
H8B H 0.257078 0.584322 0.709459 0.036 Uiso 1 1 calc R U . . .
C9 C 0.10887(10) 0.51729(7) 0.65528(9) 0.0281(3) Uani 1 1 d . . . . .
C10 C 0.04459(10) 0.51829(7) 0.70978(9) 0.0284(3) Uani 1 1 d . . . . .
H10 H 0.049046 0.559378 0.751092 0.034 Uiso 1 1 calc R U . . .
C11 C -0.02648(10) 0.45592(7) 0.70048(9) 0.0279(3) Uani 1 1 d . . . . .
C12 C -0.10624(11) 0.43889(7) 0.74798(9) 0.0294(3) Uani 1 1 d . . . . .
H12A H -0.169232 0.476968 0.730880 0.035 Uiso 1 1 calc R U . . .
H12B H -0.063714 0.437489 0.817740 0.035 Uiso 1 1 calc R U . . .
C13 C -0.15268(11) 0.36150(7) 0.70907(9) 0.0286(3) Uani 1 1 d . . . . .
C14 C -0.22911(11) 0.31577(8) 0.72994(9) 0.0308(3) Uani 1 1 d . . . . .
C15 C -0.25774(11) 0.24430(8) 0.68768(10) 0.0346(3) Uani 1 1 d . . . . .
H15 H -0.308961 0.212122 0.701858 0.042 Uiso 1 1 calc R U . . .
C16 C -0.21131(12) 0.21993(8) 0.62458(10) 0.0379(3) Uani 1 1 d . . . . .
H16 H -0.231689 0.171133 0.596116 0.045 Uiso 1 1 calc R U . . .
C17 C -0.13602(11) 0.26537(8) 0.60245(10) 0.0343(3) Uani 1 1 d . . . . .
H17 H -0.105463 0.248597 0.558837 0.041 Uiso 1 1 calc R U . . .
C18 C -0.10654(11) 0.33630(8) 0.64605(9) 0.0295(3) Uani 1 1 d . . . . .
C19 C -0.02768(10) 0.39564(7) 0.64026(8) 0.0270(3) Uani 1 1 d . . . . .
C20 C -0.34145(13) 0.29781(9) 0.82065(11) 0.0434(3) Uani 1 1 d . . . . .
H20A H -0.411261 0.284310 0.764763 0.065 Uiso 1 1 calc R U . . .
H20B H -0.363472 0.325022 0.866157 0.065 Uiso 1 1 calc R U . . .
H20C H -0.299151 0.251370 0.850115 0.065 Uiso 1 1 calc R U . . .
C21 C 0.44113(13) 0.66440(9) 0.54684(12) 0.0433(4) Uani 1 1 d . . . . .
H21A H 0.401587 0.670376 0.477973 0.065 Uiso 1 1 calc R U . . .
H21B H 0.507713 0.630373 0.561986 0.065 Uiso 1 1 calc R U . . .
H21C H 0.467856 0.714226 0.576119 0.065 Uiso 1 1 calc R U . . .
C22 C 0.64872(10) 0.49895(7) 0.10306(8) 0.0269(3) Uani 1 1 d . . . . .
C23 C 0.72975(11) 0.51939(8) 0.06070(9) 0.0294(3) Uani 1 1 d . . . . .
C24 C 0.76366(12) 0.47947(8) -0.00160(9) 0.0336(3) Uani 1 1 d . . . . .
H24 H 0.733507 0.430289 -0.023722 0.040 Uiso 1 1 calc R U . . .
C25 C 0.84267(12) 0.51365(9) -0.03030(9) 0.0374(3) Uani 1 1 d . . . . .
H25 H 0.866800 0.487386 -0.072880 0.045 Uiso 1 1 calc R U . . .
C26 C 0.88790(11) 0.58616(9) 0.00204(9) 0.0349(3) Uani 1 1 d . . . . .
H26 H 0.941867 0.608591 -0.018725 0.042 Uiso 1 1 calc R U . . .
C27 C 0.85361(11) 0.62510(8) 0.06451(9) 0.0312(3) Uani 1 1 d . . . . .
C28 C 0.77384(10) 0.59138(8) 0.09335(9) 0.0293(3) Uani 1 1 d . . . . .
C29 C 0.72419(11) 0.62233(7) 0.15970(9) 0.0298(3) Uani 1 1 d . . . . .
H29A H 0.681098 0.670217 0.135131 0.036 Uiso 1 1 calc R U . . .
H29B H 0.785669 0.631613 0.223559 0.036 Uiso 1 1 calc R U . . .
C30 C 0.64428(10) 0.55934(7) 0.16150(9) 0.0282(3) Uani 1 1 d . . . . .
C31 C 0.57294(11) 0.55371(7) 0.20947(9) 0.0292(3) Uani 1 1 d . . . . .
H31 H 0.568019 0.593280 0.249560 0.035 Uiso 1 1 calc R U . . .
C32 C 0.50897(10) 0.48708(8) 0.19582(9) 0.0285(3) Uani 1 1 d . . . . .
C33 C 0.42313(11) 0.46257(8) 0.23487(9) 0.0306(3) Uani 1 1 d . . . . .
H33A H 0.355398 0.497085 0.214019 0.037 Uiso 1 1 calc R U . . .
H33B H 0.459131 0.460551 0.304952 0.037 Uiso 1 1 calc R U . . .
C34 C 0.38941(11) 0.38392(8) 0.19242(9) 0.0303(3) Uani 1 1 d . . . . .
C35 C 0.30881(11) 0.33391(8) 0.20023(9) 0.0333(3) Uani 1 1 d . . . . .
C36 C 0.29169(12) 0.26354(8) 0.15444(10) 0.0373(3) Uani 1 1 d . . . . .
H36 H 0.238210 0.228127 0.160309 0.045 Uiso 1 1 calc R U . . .
C37 C 0.35330(12) 0.24531(8) 0.10001(10) 0.0386(3) Uani 1 1 d . . . . .
H37 H 0.341676 0.197054 0.069770 0.046 Uiso 1 1 calc R U . . .
C38 C 0.43069(11) 0.29577(8) 0.08913(10) 0.0340(3) Uani 1 1 d . . . . .
H38 H 0.470886 0.283469 0.050744 0.041 Uiso 1 1 calc R U . . .
C39 C 0.44796(10) 0.36528(8) 0.13621(9) 0.0302(3) Uani 1 1 d . . . . .
C40 C 0.52162(10) 0.42985(7) 0.13708(8) 0.0275(3) Uani 1 1 d . . . . .
C41 C 0.14974(13) 0.31851(9) 0.24472(13) 0.0454(4) Uani 1 1 d . . . . .
H41A H 0.097367 0.313367 0.177723 0.068 Uiso 1 1 calc R U . . .
H41B H 0.110532 0.346424 0.278092 0.068 Uiso 1 1 calc R U . . .
H41C H 0.171757 0.267855 0.272912 0.068 Uiso 1 1 calc R U . . .
C42 C 0.97660(12) 0.73132(9) 0.07586(11) 0.0421(3) Uani 1 1 d . . . . .
H42A H 0.940739 0.743660 0.008181 0.063 Uiso 1 1 calc R U . . .
H42B H 1.042316 0.697001 0.088387 0.063 Uiso 1 1 calc R U . . .
H42C H 1.003815 0.778218 0.112609 0.063 Uiso 1 1 calc R U . . .

loop_
_atom_site_aniso_label
_atom_site_aniso_U_11
_atom_site_aniso_U_22
_atom_site_aniso_U_33
_atom_site_aniso_U_23
_atom_site_aniso_U_13
_atom_site_aniso_U_12
N1 0.0239(5) 0.0331(5) 0.0253(5) 0.0001(4) 0.0061(4) 0.0036(4)
N2 0.0242(5) 0.0318(5) 0.0254(5) -0.0015(4) 0.0052(4) 0.0037(4)
O1 0.0369(5) 0.0381(5) 0.0380(5) 0.0000(4) 0.0188(4) -0.0032(4)
O2 0.0315(5) 0.0394(5) 0.0433(5) 0.0038(4) 0.0187(4) 0.0001(4)
O3 0.0391(5) 0.0534(6) 0.0415(6) -0.0082(5) 0.0204(5) -0.0112(5)
O4 0.0327(5) 0.0421(5) 0.0369(5) 0.0004(4) 0.0144(4) -0.0041(4)
C1 0.0216(6) 0.0339(6) 0.0219(5) 0.0027(5) 0.0044(5) 0.0066(5)
C2 0.0207(6) 0.0357(7) 0.0232(6) 0.0036(5) 0.0036(5) 0.0070(5)
C3 0.0268(6) 0.0378(7) 0.0291(6) -0.0005(5) 0.0076(5) 0.0064(5)
C4 0.0287(6) 0.0457(8) 0.0302(6) -0.0011(6) 0.0112(5) 0.0095(6)
C5 0.0248(6) 0.0476(8) 0.0331(7) 0.0079(6) 0.0116(5) 0.0093(6)
C6 0.0230(6) 0.0371(7) 0.0290(6) 0.0052(5) 0.0065(5) 0.0058(5)
C7 0.0229(6) 0.0355(7) 0.0249(6) 0.0046(5) 0.0058(5) 0.0070(5)
C8 0.0262(6) 0.0328(6) 0.0310(6) 0.0015(5) 0.0105(5) 0.0028(5)
C9 0.0234(6) 0.0321(6) 0.0250(6) 0.0030(5) 0.0058(5) 0.0044(5)
C10 0.0257(6) 0.0312(6) 0.0255(6) -0.0003(5) 0.0078(5) 0.0042(5)
C11 0.0234(6) 0.0331(6) 0.0231(6) 0.0019(5) 0.0052(5) 0.0045(5)
C12 0.0268(6) 0.0328(7) 0.0267(6) 0.0012(5) 0.0091(5) 0.0028(5)
C13 0.0244(6) 0.0311(6) 0.0247(6) 0.0036(5) 0.0045(5) 0.0035(5)
C14 0.0250(6) 0.0351(7) 0.0279(6) 0.0050(5) 0.0062(5) 0.0034(5)
C15 0.0284(6) 0.0344(7) 0.0357(7) 0.0032(6) 0.0075(5) -0.0012(5)
C16 0.0333(7) 0.0338(7) 0.0404(7) -0.0043(6) 0.0088(6) -0.0015(5)
C17 0.0298(6) 0.0362(7) 0.0333(6) -0.0033(6) 0.0092(5) 0.0030(5)
C18 0.0239(6) 0.0331(6) 0.0262(6) 0.0033(5) 0.0047(5) 0.0034(5)
C19 0.0219(5) 0.0320(6) 0.0226(5) 0.0020(5) 0.0044(5) 0.0052(5)
C20 0.0407(8) 0.0480(8) 0.0466(8) -0.0021(7) 0.0232(7) -0.0092(7)
C21 0.0364(7) 0.0459(8) 0.0525(9) 0.0076(7) 0.0229(7) -0.0009(6)
C22 0.0225(6) 0.0305(6) 0.0221(5) 0.0000(5) 0.0032(5) 0.0047(5)
C23 0.0242(6) 0.0367(7) 0.0225(5) 0.0029(5) 0.0045(5) 0.0063(5)
C24 0.0319(7) 0.0390(7) 0.0262(6) 0.0016(5) 0.0078(5) 0.0072(5)
C25 0.0356(7) 0.0500(8) 0.0263(6) 0.0036(6) 0.0123(5) 0.0137(6)
C26 0.0283(6) 0.0489(8) 0.0272(6) 0.0074(6) 0.0111(5) 0.0074(6)
C27 0.0241(6) 0.0394(7) 0.0254(6) 0.0055(5) 0.0054(5) 0.0044(5)
C28 0.0228(6) 0.0362(7) 0.0247(6) 0.0043(5) 0.0051(5) 0.0055(5)
C29 0.0263(6) 0.0320(6) 0.0290(6) -0.0010(5) 0.0091(5) -0.0004(5)
C30 0.0238(6) 0.0301(6) 0.0259(6) -0.0004(5) 0.0053(5) 0.0018(5)
C31 0.0263(6) 0.0312(6) 0.0268(6) -0.0041(5) 0.0074(5) 0.0027(5)
C32 0.0223(6) 0.0340(7) 0.0250(6) -0.0003(5) 0.0052(5) 0.0029(5)
C33 0.0242(6) 0.0370(7) 0.0278(6) -0.0020(5) 0.0077(5) -0.0003(5)
C34 0.0244(6) 0.0347(7) 0.0250(6) 0.0005(5) 0.0031(5) 0.0018(5)
C35 0.0273(6) 0.0401(7) 0.0273(6) 0.0020(5) 0.0057(5) -0.0005(5)
C36 0.0323(7) 0.0358(7) 0.0353(7) 0.0040(6) 0.0052(6) -0.0049(5)
C37 0.0359(7) 0.0310(7) 0.0383(7) -0.0028(6) 0.0042(6) 0.0006(6)
C38 0.0292(6) 0.0334(7) 0.0328(6) -0.0028(5) 0.0059(5) 0.0041(5)
C39 0.0225(6) 0.0332(6) 0.0267(6) 0.0011(5) 0.0017(5) 0.0025(5)
C40 0.0219(6) 0.0309(6) 0.0241(6) -0.0004(5) 0.0035(5) 0.0047(5)
C41 0.0376(8) 0.0453(8) 0.0578(9) 0.0046(7) 0.0240(7) -0.0023(6)
C42 0.0307(7) 0.0502(9) 0.0429(8) 0.0111(7) 0.0124(6) -0.0039(6)

loop_
_atom_type_symbol
_atom_type_description
_atom_type_scat_dispersion_real
_atom_type_scat_dispersion_imag
_atom_type_scat_source
C C 0.0181 0.0091 'International Tables Vol C Tables 4.2.6.8 and 6.1.1.4'
H H 0.0000 0.0000 'International Tables Vol C Tables 4.2.6.8 and 6.1.1.4'
N N 0.0311 0.0180 'International Tables Vol C Tables 4.2.6.8 and 6.1.1.4'
O O 0.0492 0.0322 'International Tables Vol C Tables 4.2.6.8 and 6.1.1.4'

loop_
_geom_angle_atom_site_label_1
_geom_angle_atom_site_label_2
_geom_angle_atom_site_label_3
_geom_angle
_geom_angle_site_symmetry_1
_geom_angle_site_symmetry_3
_geom_angle_publ_flag
C1 N1 C19 113.45(11) . . ?
C22 N2 C40 113.54(11) . . ?
C14 O1 C20 117.22(11) . . ?
C6 O2 C21 117.31(12) . . ?
C35 O3 C41 117.77(12) . . ?
C27 O4 C42 117.49(12) . . ?
N1 C1 C9 125.40(12) . . ?
N1 C1 C2 126.06(12) . . ?
C9 C1 C2 108.53(12) . . ?
C3 C2 C7 120.90(13) . . ?
C3 C2 C1 131.32(13) . . ?
C7 C2 C1 107.78(11) . . ?
C4 C3 C2 117.98(13) . . ?
C4 C3 H3 121.0 . . ?
C2 C3 H3 121.0 . . ?
C3 C4 C5 121.79(13) . . ?
C3 C4 H4 119.1 . . ?
C5 C4 H4 119.1 . . ?
C6 C5 C4 119.97(13) . . ?
C6 C5 H5 120.0 . . ?
C4 C5 H5 120.0 . . ?
O2 C6 C5 125.90(13) . . ?
O2 C6 C7 115.34(12) . . ?
C5 C6 C7 118.76(13) . . ?
C6 C7 C2 120.59(12) . . ?
C6 C7 C8 128.23(13) . . ?
C2 C7 C8 111.17(11) . . ?
C7 C8 C9 102.40(11) . . ?
C7 C8 H8A 111.3 . . ?
C9 C8 H8A 111.3 . . ?
C7 C8 H8B 111.3 . . ?
C9 C8 H8B 111.3 . . ?
H8A C8 H8B 109.2 . . ?
C10 C9 C1 119.71(12) . . ?
C10 C9 C8 130.19(12) . . ?
C1 C9 C8 110.09(11) . . ?
C11 C10 C9 116.22(12) . . ?
C11 C10 H10 121.9 . . ?
C9 C10 H10 121.9 . . ?
C10 C11 C19 119.70(12) . . ?
C10 C11 C12 130.06(12) . . ?
C19 C11 C12 110.23(11) . . ?
C11 C12 C13 102.44(10) . . ?
C11 C12 H12A 111.3 . . ?
C13 C12 H12A 111.3 . . ?
C11 C12 H12B 111.3 . . ?
C13 C12 H12B 111.3 . . ?
H12A C12 H12B 109.2 . . ?
C14 C13 C18 120.37(12) . . ?
C14 C13 C12 128.56(12) . . ?
C18 C13 C12 111.05(11) . . ?
O1 C14 C13 115.95(12) . . ?
O1 C14 C15 125.10(12) . . ?
C13 C14 C15 118.94(13) . . ?
C14 C15 C16 120.08(13) . . ?
C14 C15 H15 120.0 . . ?
C16 C15 H15 120.0 . . ?
C17 C16 C15 121.49(13) . . ?
C17 C16 H16 119.3 . . ?
C15 C16 H16 119.3 . . ?
C16 C17 C18 118.05(13) . . ?
C16 C17 H17 121.0 . . ?
C18 C17 H17 121.0 . . ?
C17 C18 C13 121.05(13) . . ?
C17 C18 C19 131.23(13) . . ?
C13 C18 C19 107.72(11) . . ?
N1 C19 C11 125.50(12) . . ?
N1 C19 C18 125.92(12) . . ?
C11 C19 C18 108.56(11) . . ?
O1 C20 H20A 109.5 . . ?
O1 C20 H20B 109.5 . . ?
H20A C20 H20B 109.5 . . ?
O1 C20 H20C 109.5 . . ?
H20A C20 H20C 109.5 . . ?
H20B C20 H20C 109.5 . . ?
O2 C21 H21A 109.5 . . ?
O2 C21 H21B 109.5 . . ?
H21A C21 H21B 109.5 . . ?
O2 C21 H21C 109.5 . . ?
H21A C21 H21C 109.5 . . ?
H21B C21 H21C 109.5 . . ?
N2 C22 C30 125.44(12) . . ?
N2 C22 C23 125.94(12) . . ?
C30 C22 C23 108.61(11) . . ?
C28 C23 C24 121.19(13) . . ?
C28 C23 C22 108.06(11) . . ?
C24 C23 C22 130.75(13) . . ?
C25 C24 C23 117.96(14) . . ?
C25 C24 H24 121.0 . . ?
C23 C24 H24 121.0 . . ?
C24 C25 C26 121.49(13) . . ?
C24 C25 H25 119.3 . . ?
C26 C25 H25 119.3 . . ?
C27 C26 C25 119.86(13) . . ?
C27 C26 H26 120.1 . . ?
C25 C26 H26 120.1 . . ?
O4 C27 C26 125.31(13) . . ?
O4 C27 C28 115.63(12) . . ?
C26 C27 C28 119.05(13) . . ?
C27 C28 C23 120.45(12) . . ?
C27 C28 C29 128.52(13) . . ?
C23 C28 C29 111.03(11) . . ?
C28 C29 C30 102.49(10) . . ?
C28 C29 H29A 111.3 . . ?
C30 C29 H29A 111.3 . . ?
C28 C29 H29B 111.3 . . ?
C30 C29 H29B 111.3 . . ?
H29A C29 H29B 109.2 . . ?
C31 C30 C22 119.61(12) . . ?
C31 C30 C29 130.58(12) . . ?
C22 C30 C29 109.82(11) . . ?
C30 C31 C32 116.41(12) . . ?
C30 C31 H31 121.8 . . ?
C32 C31 H31 121.8 . . ?
C31 C32 C40 119.20(12) . . ?
C31 C32 C33 130.62(12) . . ?
C40 C32 C33 110.17(11) . . ?
C32 C33 C34 102.08(11) . . ?
C32 C33 H33A 111.4 . . ?
C34 C33 H33A 111.4 . . ?
C32 C33 H33B 111.4 . . ?
C34 C33 H33B 111.4 . . ?
H33A C33 H33B 109.2 . . ?
C35 C34 C39 120.14(13) . . ?
C35 C34 C33 128.83(12) . . ?
C39 C34 C33 110.97(12) . . ?
O3 C35 C34 115.88(13) . . ?
O3 C35 C36 125.17(13) . . ?
C34 C35 C36 118.95(13) . . ?
C35 C36 C37 119.92(13) . . ?
C35 C36 H36 120.0 . . ?
C37 C36 H36 120.0 . . ?
C38 C37 C36 121.53(13) . . ?
C38 C37 H37 119.2 . . ?
C36 C37 H37 119.2 . . ?
C37 C38 C39 117.87(14) . . ?
C37 C38 H38 121.1 . . ?
C39 C38 H38 121.1 . . ?
C34 C39 C38 121.53(13) . . ?
C34 C39 C40 108.09(12) . . ?
C38 C39 C40 130.37(13) . . ?
N2 C40 C32 125.77(12) . . ?
N2 C40 C39 125.55(12) . . ?
C32 C40 C39 108.68(12) . . ?
O3 C41 H41A 109.5 . . ?
O3 C41 H41B 109.5 . . ?
H41A C41 H41B 109.5 . . ?
O3 C41 H41C 109.5 . . ?
H41A C41 H41C 109.5 . . ?
H41B C41 H41C 109.5 . . ?
O4 C42 H42A 109.5 . . ?
O4 C42 H42B 109.5 . . ?
H42A C42 H42B 109.5 . . ?
O4 C42 H42C 109.5 . . ?
H42A C42 H42C 109.5 . . ?
H42B C42 H42C 109.5 . . ?

loop_
_geom_bond_atom_site_label_1
_geom_bond_atom_site_label_2
_geom_bond_distance
_geom_bond_site_symmetry_2
_geom_bond_publ_flag
N1 C1 1.3448(17) . ?
N1 C19 1.3462(17) . ?
N2 C22 1.3374(17) . ?
N2 C40 1.3413(17) . ?
O1 C14 1.3704(17) . ?
O1 C20 1.4274(17) . ?
O2 C6 1.3666(17) . ?
O2 C21 1.4243(17) . ?
O3 C35 1.3680(17) . ?
O3 C41 1.4251(18) . ?
O4 C27 1.3671(17) . ?
O4 C42 1.4275(17) . ?
C1 C9 1.4074(18) . ?
C1 C2 1.4683(18) . ?
C2 C3 1.3903(19) . ?
C2 C7 1.3956(19) . ?
C3 C4 1.386(2) . ?
C3 H3 0.9500 . ?
C4 C5 1.394(2) . ?
C4 H4 0.9500 . ?
C5 C6 1.391(2) . ?
C5 H5 0.9500 . ?
C6 C7 1.3936(19) . ?
C7 C8 1.5013(18) . ?
C8 C9 1.5034(18) . ?
C8 H8A 0.9900 . ?
C8 H8B 0.9900 . ?
C9 C10 1.3885(18) . ?
C10 C11 1.3869(19) . ?
C10 H10 0.9500 . ?
C11 C19 1.4059(18) . ?
C11 C12 1.4995(18) . ?
C12 C13 1.5056(18) . ?
C12 H12A 0.9900 . ?
C12 H12B 0.9900 . ?
C13 C14 1.3918(19) . ?
C13 C18 1.3957(19) . ?
C14 C15 1.393(2) . ?
C15 C16 1.395(2) . ?
C15 H15 0.9500 . ?
C16 C17 1.388(2) . ?
C16 H16 0.9500 . ?
C17 C18 1.3933(19) . ?
C17 H17 0.9500 . ?
C18 C19 1.4703(18) . ?
C20 H20A 0.9800 . ?
C20 H20B 0.9800 . ?
C20 H20C 0.9800 . ?
C21 H21A 0.9800 . ?
C21 H21B 0.9800 . ?
C21 H21C 0.9800 . ?
C22 C30 1.4092(18) . ?
C22 C23 1.4676(18) . ?
C23 C28 1.3912(19) . ?
C23 C24 1.3925(19) . ?
C24 C25 1.384(2) . ?
C24 H24 0.9500 . ?
C25 C26 1.402(2) . ?
C25 H25 0.9500 . ?
C26 C27 1.389(2) . ?
C26 H26 0.9500 . ?
C27 C28 1.3905(19) . ?
C28 C29 1.5052(18) . ?
C29 C30 1.5063(18) . ?
C29 H29A 0.9900 . ?
C29 H29B 0.9900 . ?
C30 C31 1.3849(18) . ?
C31 C32 1.3890(19) . ?
C31 H31 0.9500 . ?
C32 C40 1.4068(18) . ?
C32 C33 1.5037(18) . ?
C33 C34 1.5144(18) . ?
C33 H33A 0.9900 . ?
C33 H33B 0.9900 . ?
C34 C35 1.3874(19) . ?
C34 C39 1.3905(19) . ?
C35 C36 1.397(2) . ?
C36 C37 1.397(2) . ?
C36 H36 0.9500 . ?
C37 C38 1.380(2) . ?
C37 H37 0.9500 . ?
C38 C39 1.3924(19) . ?
C38 H38 0.9500 . ?
C39 C40 1.4643(18) . ?
C41 H41A 0.9800 . ?
C41 H41B 0.9800 . ?
C41 H41C 0.9800 . ?
C42 H42A 0.9800 . ?
C42 H42B 0.9800 . ?
C42 H42C 0.9800 . ?

loop_
_geom_torsion_atom_site_label_1
_geom_torsion_atom_site_label_2
_geom_torsion_atom_site_label_3
_geom_torsion_atom_site_label_4
_geom_torsion
_geom_torsion_site_symmetry_1
_geom_torsion_site_symmetry_2
_geom_torsion_site_symmetry_3
_geom_torsion_site_symmetry_4
_geom_torsion_publ_flag
C19 N1 C1 C9 0.93(17) . . . . ?
C19 N1 C1 C2 179.41(11) . . . . ?
N1 C1 C2 C3 2.0(2) . . . . ?
C9 C1 C2 C3 -179.35(12) . . . . ?
N1 C1 C2 C7 -178.51(11) . . . . ?
C9 C1 C2 C7 0.18(13) . . . . ?
C7 C2 C3 C4 0.69(18) . . . . ?
C1 C2 C3 C4 -179.83(12) . . . . ?
C2 C3 C4 C5 -0.10(19) . . . . ?
C3 C4 C5 C6 -0.3(2) . . . . ?
C21 O2 C6 C5 3.68(19) . . . . ?
C21 O2 C6 C7 -176.77(11) . . . . ?
C4 C5 C6 O2 179.68(12) . . . . ?
C4 C5 C6 C7 0.14(19) . . . . ?
O2 C6 C7 C2 -179.14(10) . . . . ?
C5 C6 C7 C2 0.45(18) . . . . ?
O2 C6 C7 C8 1.62(19) . . . . ?
C5 C6 C7 C8 -178.79(12) . . . . ?
C3 C2 C7 C6 -0.88(18) . . . . ?
C1 C2 C7 C6 179.53(11) . . . . ?
C3 C2 C7 C8 178.48(11) . . . . ?
C1 C2 C7 C8 -1.11(13) . . . . ?
C6 C7 C8 C9 -179.18(12) . . . . ?
C2 C7 C8 C9 1.52(13) . . . . ?
N1 C1 C9 C10 0.20(18) . . . . ?
C2 C1 C9 C10 -178.50(10) . . . . ?
N1 C1 C9 C8 179.51(11) . . . . ?
C2 C1 C9 C8 0.81(13) . . . . ?
C7 C8 C9 C10 177.82(12) . . . . ?
C7 C8 C9 C1 -1.39(13) . . . . ?
C1 C9 C10 C11 -1.52(17) . . . . ?
C8 C9 C10 C11 179.33(12) . . . . ?
C9 C10 C11 C19 1.68(17) . . . . ?
C9 C10 C11 C12 -179.96(12) . . . . ?
C10 C11 C12 C13 -177.91(12) . . . . ?
C19 C11 C12 C13 0.57(13) . . . . ?
C11 C12 C13 C14 178.24(12) . . . . ?
C11 C12 C13 C18 -0.33(13) . . . . ?
C20 O1 C14 C13 -175.79(12) . . . . ?
C20 O1 C14 C15 3.29(19) . . . . ?
C18 C13 C14 O1 179.78(11) . . . . ?
C12 C13 C14 O1 1.33(18) . . . . ?
C18 C13 C14 C15 0.64(18) . . . . ?
C12 C13 C14 C15 -177.81(12) . . . . ?
O1 C14 C15 C16 -179.91(12) . . . . ?
C13 C14 C15 C16 -0.86(19) . . . . ?
C14 C15 C16 C17 0.2(2) . . . . ?
C15 C16 C17 C18 0.7(2) . . . . ?
C16 C17 C18 C13 -0.96(19) . . . . ?
C16 C17 C18 C19 177.78(12) . . . . ?
C14 C13 C18 C17 0.28(18) . . . . ?
C12 C13 C18 C17 178.98(11) . . . . ?
C14 C13 C18 C19 -178.72(10) . . . . ?
C12 C13 C18 C19 -0.02(13) . . . . ?
C1 N1 C19 C11 -0.76(17) . . . . ?
C1 N1 C19 C18 -179.12(11) . . . . ?
C10 C11 C19 N1 -0.56(18) . . . . ?
C12 C11 C19 N1 -179.22(11) . . . . ?
C10 C11 C19 C18 178.05(11) . . . . ?
C12 C11 C19 C18 -0.62(13) . . . . ?
C17 C18 C19 N1 0.1(2) . . . . ?
C13 C18 C19 N1 178.99(11) . . . . ?
C17 C18 C19 C11 -178.46(13) . . . . ?
C13 C18 C19 C11 0.40(13) . . . . ?
C40 N2 C22 C30 1.72(17) . . . . ?
C40 N2 C22 C23 -179.70(11) . . . . ?
N2 C22 C23 C28 -178.71(11) . . . . ?
C30 C22 C23 C28 0.06(13) . . . . ?
N2 C22 C23 C24 1.4(2) . . . . ?
C30 C22 C23 C24 -179.85(13) . . . . ?
C28 C23 C24 C25 -0.09(18) . . . . ?
C22 C23 C24 C25 179.82(12) . . . . ?
C23 C24 C25 C26 0.12(19) . . . . ?
C24 C25 C26 C27 0.2(2) . . . . ?
C42 O4 C27 C26 0.37(18) . . . . ?
C42 O4 C27 C28 179.26(11) . . . . ?
C25 C26 C27 O4 178.36(12) . . . . ?
C25 C26 C27 C28 -0.49(19) . . . . ?
O4 C27 C28 C23 -178.43(11) . . . . ?
C26 C27 C28 C23 0.53(18) . . . . ?
O4 C27 C28 C29 1.14(19) . . . . ?
C26 C27 C28 C29 -179.90(12) . . . . ?
C24 C23 C28 C27 -0.24(18) . . . . ?
C22 C23 C28 C27 179.84(11) . . . . ?
C24 C23 C28 C29 -179.88(11) . . . . ?
C22 C23 C28 C29 0.19(14) . . . . ?
C27 C28 C29 C30 -179.96(12) . . . . ?
C23 C28 C29 C30 -0.35(13) . . . . ?
N2 C22 C30 C31 -1.45(19) . . . . ?
C23 C22 C30 C31 179.77(11) . . . . ?
N2 C22 C30 C29 178.49(11) . . . . ?
C23 C22 C30 C29 -0.29(13) . . . . ?
C28 C29 C30 C31 -179.68(12) . . . . ?
C28 C29 C30 C22 0.39(13) . . . . ?
C22 C30 C31 C32 -0.17(17) . . . . ?
C29 C30 C31 C32 179.91(12) . . . . ?
C30 C31 C32 C40 1.25(17) . . . . ?
C30 C31 C32 C33 -179.06(12) . . . . ?
C31 C32 C33 C34 -178.97(12) . . . . ?
C40 C32 C33 C34 0.74(13) . . . . ?
C32 C33 C34 C35 -177.23(12) . . . . ?
C32 C33 C34 C39 0.01(13) . . . . ?
C41 O3 C35 C34 165.59(12) . . . . ?
C41 O3 C35 C36 -13.7(2) . . . . ?
C39 C34 C35 O3 -176.36(11) . . . . ?
C33 C34 C35 O3 0.65(19) . . . . ?
C39 C34 C35 C36 2.93(19) . . . . ?
C33 C34 C35 C36 179.94(12) . . . . ?
O3 C35 C36 C37 177.69(12) . . . . ?
C34 C35 C36 C37 -1.5(2) . . . . ?
C35 C36 C37 C38 -0.7(2) . . . . ?
C36 C37 C38 C39 1.6(2) . . . . ?
C35 C34 C39 C38 -2.13(19) . . . . ?
C33 C34 C39 C38 -179.65(11) . . . . ?
C35 C34 C39 C40 176.79(11) . . . . ?
C33 C34 C39 C40 -0.72(14) . . . . ?
C37 C38 C39 C34 -0.13(19) . . . . ?
C37 C38 C39 C40 -178.79(12) . . . . ?
C22 N2 C40 C32 -0.50(17) . . . . ?
C22 N2 C40 C39 -179.95(11) . . . . ?
C31 C32 C40 N2 -0.98(19) . . . . ?
C33 C32 C40 N2 179.27(11) . . . . ?
C31 C32 C40 C39 178.54(11) . . . . ?
C33 C32 C40 C39 -1.20(14) . . . . ?
C34 C39 C40 N2 -179.28(11) . . . . ?
C38 C39 C40 N2 -0.5(2) . . . . ?
C34 C39 C40 C32 1.19(14) . . . . ?
C38 C39 C40 C32 179.99(12) . . . . ?
